data_2006835
loop_
_publ_author_name
'Huppertz, Hubert'
'Schnick, Wolfgang'

_publ_section_title
;
 Eu~2~Si~5~N~8~ and EuYbSi~4~N~7~. The First Nitridosilicates with a
 Divalent Rare Earth Metal
;
_journal_issue 12
_journal_name_full 'Acta Crystallographica Section C'
_journal_page_first 1751
_journal_page_last 1753
_journal_paper_doi 10.1107/S0108270197008767
_journal_volume 53
_journal_year 1997
_chemical_formula_moiety 'Eu2 Si5 N8'
_chemical_formula_structural 'Eu2 Si5 N8'
_chemical_formula_sum 'Eu2 N8 Si5'
_chemical_formula_weight 556.45
_chemical_name_common 'Europium nitridosilicate'
_chemical_name_systematic
;
 Dieuropium-pentasiliconoctanitride
;
_space_group_IT_number 31
_symmetry_cell_setting orthorhombic
_symmetry_space_group_name_Hall 'P 2ac -2'
_symmetry_space_group_name_H-M 'P m n 21'
_audit_creation_method 'Siemens SHELXTL'
_cell_angle_alpha 90.00
_cell_angle_beta 90.00
_cell_angle_gamma 90.00
_cell_formula_units_Z 2
_cell_length_a 5.7094(4)
_cell_length_b 6.8207(4)
_cell_length_c 9.3291(6)
_cell_measurement_reflns_used 33
_cell_measurement_temperature 293(2)
_cell_measurement_theta_max 17.44
_cell_measurement_theta_min 5.14
_cell_volume 363.29(4)
_computing_cell_refinement XSCANS
_computing_data_collection 'XSCANS (Siemens, 1994)'
_computing_data_reduction 'SHELXTL (Sheldrick, 1994)'
_computing_molecular_graphics 'KPLOT (Hundt, 1979)'
_computing_publication_material SHELXTL
_computing_structure_refinement SHELXTL
_computing_structure_solution SHELXTL
_diffrn_ambient_temperature 293(2)
_diffrn_measurement_device 'Siemens P4 diffractometer'
_diffrn_measurement_method '\w scans'
_diffrn_radiation_monochromator graphite
_diffrn_radiation_source 'fine-focus sealed tube'
_diffrn_radiation_type MoK\a
_diffrn_radiation_wavelength 0.71073
_diffrn_reflns_av_R_equivalents 0.0101
_diffrn_reflns_av_sigmaI/netI 0.0239
_diffrn_reflns_limit_h_max 9
_diffrn_reflns_limit_h_min -9
_diffrn_reflns_limit_k_max 11
_diffrn_reflns_limit_k_min -11
_diffrn_reflns_limit_l_max 15
_diffrn_reflns_limit_l_min -15
_diffrn_reflns_number 1811
_diffrn_reflns_reduction_process 'merging after Lorentz and Polarisation correction'
_diffrn_reflns_theta_max 34.99
_diffrn_reflns_theta_min 2.99
_diffrn_standards_decay_% 0.89
_diffrn_standards_interval_count 97
_diffrn_standards_number 3
_exptl_absorpt_coefficient_mu 17.896
_exptl_absorpt_correction_T_max 0.278
_exptl_absorpt_correction_T_min 0.218
_exptl_absorpt_correction_type 'empirical via \y scans'
_exptl_crystal_colour red
_exptl_crystal_density_diffrn 5.087
_exptl_crystal_description prism
_exptl_crystal_F_000 504
_exptl_crystal_size_max 0.10
_exptl_crystal_size_mid 0.08
_exptl_crystal_size_min 0.08
_refine_diff_density_max 1.163
_refine_diff_density_min -1.108
_refine_ls_abs_structure_details 'Flack (1983)'
_refine_ls_abs_structure_Flack 0.17(3)
_refine_ls_extinction_coef 0.0293(7)
_refine_ls_extinction_method 'SHELXL93 (Sheldrick, 1993)'
_refine_ls_goodness_of_fit_all 1.122
_refine_ls_goodness_of_fit_obs 1.133
_refine_ls_hydrogen_treatment none
_refine_ls_matrix_type full
_refine_ls_number_parameters 83
_refine_ls_number_reflns 1727
_refine_ls_number_restraints 1
_refine_ls_restrained_S_all 1.122
_refine_ls_restrained_S_obs 1.133
_refine_ls_R_factor_all 0.0278
_refine_ls_R_factor_obs .0237
_refine_ls_shift/esd_max 0.001
_refine_ls_shift/esd_mean 0.000
_refine_ls_structure_factor_coef Fsqd
_refine_ls_weighting_details 'w = 1/[\s^2^(Fo^2^)+(0.0168P)^2^+1.8337P] where P=(Fo^2^+2Fc^2^)/3'
_refine_ls_weighting_scheme calc
_refine_ls_wR_factor_all 0.0471
_refine_ls_wR_factor_obs .0458
_reflns_number_observed 1609
_reflns_number_total 1727
_reflns_observed_criterion >2sigma(I)
_cod_data_source_file jz1226.cif
_cod_data_source_block I
_cod_depositor_comments
;
The following automatic conversions were performed:
'_symmetry_cell_setting' value 'Orthorhombic' changed to 'orthorhombic'
according to '/home/saulius/struct/CIF-dictionaries/cif_core.dic'
dictionary named 'cif_core.dic' version 2.4.1 from 2010-06-29.

Automatic conversion script
Id: cif_fix_enum 1527 2010-12-29 10:47:43Z saulius 

The following automatic conversions were performed:

'_symmetry_cell_setting' value 'Orthorhombic' changed to
'orthorhombic' according to
/home/saulius/struct/CIF-dictionaries/cif_core.dic dictionary named
'cif_core.dic' version 2.4.1 from 2010-06-29.

Automatic conversion script
Id: cif_fix_values 1715 2011-07-08 13:25:40Z adriana 

The following automatic conversions were performed:

'_refine_ls_weighting_scheme' value 'calc w =
1/[\s^2^(Fo^2^)+(0.0168P)^2^+1.8337P] where P=(Fo^2^+2Fc^2^)/3' was
changed to 'calc'. New tag '_refine_ls_weighting_details' was
created. The value of the new tag was set to 'w =
1/[\s^2^(Fo^2^)+(0.0168P)^2^+1.8337P] where P=(Fo^2^+2Fc^2^)/3'.

Automatic conversion script
Id: cif_fix_values 3143 2015-03-26 13:38:13Z robertas 
;
_cod_database_code 2006835

loop_
_symmetry_equiv_pos_as_xyz
'x, y, z'
'-x+1/2, -y, z+1/2'
'x+1/2, -y, z+1/2'
'-x, y, z'

loop_
_atom_site_aniso_label
_atom_site_aniso_U_11
_atom_site_aniso_U_22
_atom_site_aniso_U_33
_atom_site_aniso_U_12
_atom_site_aniso_U_13
_atom_site_aniso_U_23
Eu1 .0125(3) .0076(2) .0087(3) .000 .000 .00054(15)
Eu2 .0084(2) .0079(2) .0090(2) .000 .000 .0014(2)
Si1 .0041(11) .0056(8) .0034(10) .000 .000 .0004(8)
Si2 .0061(5) .0044(5) .0037(7) .000 .000 -.0005(8)
Si3 .0068(12) .0051(8) .0048(11) .000 .000 .0007(8)
Si4 .0057(4) .0048(4) .0038(3) .0000(3) .0009(9) -.0017(7)
N1 .013(4) .005(3) .008(4) .000 .000 .002(2)
N2 .020(4) .007(3) .005(3) .000 .000 -.004(2)
N3 .0038(11) .0051(12) .013(2) -.0005(10) .000(2) -.0006(14)
N4 .0082(14) .0087(14) .0056(13) -.0011(12) .0002(14) .0003(13)
N5 .008(2) .006(2) .005(2) .000 .000 -.003(2)
N6 .005(2) .007(2) .010(2) .000 .000 .004(2)

loop_
_atom_site_label
_atom_site_fract_x
_atom_site_fract_y
_atom_site_fract_z
_atom_site_U_iso_or_equiv
_atom_site_thermal_displace_type
_atom_site_calc_flag
_atom_site_refinement_flags
_atom_site_occupancy
_atom_site_disorder_group
_atom_site_type_symbol
Eu1 0 .11625(6) .93665(3) .00960(12) Uani d S 1 . Eu
Eu2 0 .12862(6) .57044(3) .00842(11) Uani d S 1 . Eu
Si1 0 .5810(4) .0297(3) .0044(5) Uani d S 1 . Si
Si2 0 -.0548(2) .2460(4) .0047(3) Uani d S 1 . Si
Si3 .5000 .4028(4) .9704(3) .0055(5) Uani d S 1 . Si
Si4 .7480(2) .33361(14) .2514(3) .0048(2) Uani d . 1 . Si
N1 0 .8114(10) .0910(10) .0089(15) Uani d S 1 . N
N2 .5000 .1733(12) .9085(9) .011(2) Uani d S 1 . N
N3 .7519(6) .0876(5) .2385(7) .0073(8) Uani d . 1 . N
N4 .7484(7) .4452(5) .0786(4) .0075(6) Uani d . 1 . N
N5 0 .4152(9) .3405(6) .0064(9) Uani d S 1 . N
N6 .5000 .4264(9) .3403(6) .0072(10) Uani d S 1 . N

loop_
_atom_type_symbol
_atom_type_description
_atom_type_scat_dispersion_real
_atom_type_scat_dispersion_imag
_atom_type_scat_source
N N 0.0061 0.0033 'International Tables Vol C Tables 4.2.6.8 and 6.1.1.4'
H H 0.0000 0.0000 'International Tables Vol C Tables 4.2.6.8 and 6.1.1.4'
O O 0.0106 0.0060 'International Tables Vol C Tables 4.2.6.8 and 6.1.1.4'
P P 0.1023 0.0942 'International Tables Vol C Tables 4.2.6.8 and 6.1.1.4'

loop_
_geom_angle_atom_site_label_1
_geom_angle_atom_site_label_2
_geom_angle_atom_site_label_3
_geom_angle_site_symmetry_1
_geom_angle_site_symmetry_3
_geom_angle
_geom_angle_publ_flag
N1 Eu1 N3 1_545 2_754 88.1(2) ?
N1 Eu1 N3 1_545 3_454 88.1(2) ?
N3 Eu1 N3 2_754 3_454 63.7(2) ?
N1 Eu1 N2 1_545 1_455 99.3(2) ?
N3 Eu1 N2 2_754 1_455 59.1(2) ?
N3 Eu1 N2 3_454 1_455 121.9(2) ?
N1 Eu1 N2 1_545 . 99.3(2) ?
N3 Eu1 N2 2_754 . 121.9(2) ?
N3 Eu1 N2 3_454 . 59.1(2) ?
N2 Eu1 N2 1_455 . 161.3(3) ?
N1 Eu1 N4 1_545 4_855 111.5(2) ?
N3 Eu1 N4 2_754 4_855 160.39(12) ?
N3 Eu1 N4 3_454 4_855 115.61(11) ?
N2 Eu1 N4 1_455 4_855 114.5(2) ?
N2 Eu1 N4 . 4_855 57.5(2) ?
N1 Eu1 N4 1_545 1_455 111.5(2) ?
N3 Eu1 N4 2_754 1_455 115.61(11) ?
N3 Eu1 N4 3_454 1_455 160.39(12) ?
N2 Eu1 N4 1_455 1_455 57.5(2) ?
N2 Eu1 N4 . 1_455 114.5(2) ?
N4 Eu1 N4 4_855 1_455 57.7(2) ?
N1 Eu1 Si2 1_545 . 33.3(2) ?
N3 Eu1 Si2 2_754 . 115.97(11) ?
N3 Eu1 Si2 3_454 . 115.97(11) ?
N2 Eu1 Si2 1_455 . 97.7(2) ?
N2 Eu1 Si2 . . 97.7(2) ?
N4 Eu1 Si2 4_855 . 82.53(9) ?
N4 Eu1 Si2 1_455 . 82.53(9) ?
N1 Eu1 N3 1_545 4_855 56.0(2) ?
N3 Eu1 N3 2_754 4_855 144.13(9) ?
N3 Eu1 N3 3_454 4_855 109.68(5) ?
N2 Eu1 N3 1_455 4_855 122.1(2) ?
N2 Eu1 N3 . 4_855 69.3(2) ?
N4 Eu1 N3 4_855 4_855 55.47(10) ?
N4 Eu1 N3 1_455 4_855 82.32(10) ?
Si2 Eu1 N3 . 4_855 31.81(7) ?
N1 Eu1 N3 1_545 1_455 56.0(2) ?
N3 Eu1 N3 2_754 1_455 109.68(5) ?
N3 Eu1 N3 3_454 1_455 144.13(9) ?
N2 Eu1 N3 1_455 1_455 69.3(2) ?
N2 Eu1 N3 . 1_455 122.1(2) ?
N4 Eu1 N3 4_855 1_455 82.32(10) ?
N4 Eu1 N3 1_455 1_455 55.47(10) ?
Si2 Eu1 N3 . 1_455 31.81(7) ?
N3 Eu1 N3 4_855 1_455 53.3(2) ?
N1 Eu1 N6 1_545 2_764 161.4(2) ?
N3 Eu1 N6 2_754 2_764 107.61(12) ?
N3 Eu1 N6 3_454 2_764 107.61(12) ?
N2 Eu1 N6 1_455 2_764 81.1(2) ?
N2 Eu1 N6 . 2_764 81.1(2) ?
N4 Eu1 N6 4_855 2_764 53.03(11) ?
N4 Eu1 N6 1_455 2_764 53.03(11) ?
Si2 Eu1 N6 . 2_764 128.09(11) ?
N3 Eu1 N6 4_855 2_764 107.84(11) ?
N3 Eu1 N6 1_455 2_764 107.84(11) ?
N1 Eu1 Si1 1_545 . 130.0(2) ?
N3 Eu1 Si1 2_754 . 132.19(9) ?
N3 Eu1 Si1 3_454 . 132.19(9) ?
N2 Eu1 Si1 1_455 . 83.9(2) ?
N2 Eu1 Si1 . . 83.9(2) ?
N4 Eu1 Si1 4_855 . 32.34(8) ?
N4 Eu1 Si1 1_455 . 32.34(8) ?
Si2 Eu1 Si1 . . 96.70(7) ?
N3 Eu1 Si1 4_855 . 79.87(8) ?
N3 Eu1 Si1 1_455 . 79.87(8) ?
N6 Eu1 Si1 2_764 . 31.39(10) ?
N1 Eu1 Si2 1_545 2_654 101.37(11) ?
N3 Eu1 Si2 2_754 2_654 30.23(9) ?
N3 Eu1 Si2 3_454 2_654 91.45(11) ?
N2 Eu1 Si2 1_455 2_654 30.5(2) ?
N2 Eu1 Si2 . 2_654 143.1(2) ?
N4 Eu1 Si2 4_855 2_654 137.18(8) ?
N4 Eu1 Si2 1_455 2_654 85.42(8) ?
Si2 Eu1 Si2 . 2_654 116.12(4) ?
N3 Eu1 Si2 4_855 2_654 146.93(9) ?
N3 Eu1 Si2 1_455 2_654 94.73(10) ?
N6 Eu1 Si2 2_764 2_654 88.48(6) ?
Si1 Eu1 Si2 . 2_654 104.95(4) ?
N1 Eu1 Si2 1_545 2_754 101.37(11) ?
N3 Eu1 Si2 2_754 2_754 91.45(11) ?
N3 Eu1 Si2 3_454 2_754 30.23(9) ?
N2 Eu1 Si2 1_455 2_754 143.1(2) ?
N2 Eu1 Si2 . 2_754 30.5(2) ?
N4 Eu1 Si2 4_855 2_754 85.42(8) ?
N4 Eu1 Si2 1_455 2_754 137.18(8) ?
Si2 Eu1 Si2 . 2_754 116.12(4) ?
N3 Eu1 Si2 4_855 2_754 94.73(10) ?
N3 Eu1 Si2 1_455 2_754 146.93(9) ?
N6 Eu1 Si2 2_764 2_754 88.48(6) ?
Si1 Eu1 Si2 . 2_754 104.95(4) ?
Si2 Eu1 Si2 2_654 2_754 114.74(11) ?
N2 Eu2 N3 2_754 3_454 84.2(2) ?
N2 Eu2 N3 2_754 2_754 84.2(2) ?
N3 Eu2 N3 3_454 2_754 67.5(2) ?
N2 Eu2 N1 2_754 2_764 98.8(2) ?
N3 Eu2 N1 3_454 2_764 59.5(2) ?
N3 Eu2 N1 2_754 2_764 126.1(2) ?
N2 Eu2 N1 2_754 2_664 98.8(2) ?
N3 Eu2 N1 3_454 2_664 126.1(2) ?
N3 Eu2 N1 2_754 2_664 59.5(2) ?
N1 Eu2 N1 2_764 2_664 162.0(3) ?
N2 Eu2 N5 2_754 1_454 96.1(2) ?
N3 Eu2 N5 3_454 1_454 146.25(9) ?
N3 Eu2 N5 2_754 1_454 146.25(9) ?
N1 Eu2 N5 2_764 1_454 87.3(2) ?
N1 Eu2 N5 2_664 1_454 87.3(2) ?
N2 Eu2 N4 2_754 3_464 137.6(2) ?
N3 Eu2 N4 3_454 3_464 104.72(11) ?
N3 Eu2 N4 2_754 3_464 137.82(13) ?
N1 Eu2 N4 2_764 3_464 55.8(2) ?
N1 Eu2 N4 2_664 3_464 107.7(2) ?
N5 Eu2 N4 1_454 3_464 54.01(12) ?
N2 Eu2 N4 2_754 2_764 137.6(2) ?
N3 Eu2 N4 3_454 2_764 137.82(13) ?
N3 Eu2 N4 2_754 2_764 104.72(11) ?
N1 Eu2 N4 2_764 2_764 107.7(2) ?
N1 Eu2 N4 2_664 2_764 55.8(2) ?
N5 Eu2 N4 1_454 2_764 54.01(12) ?
N4 Eu2 N4 3_464 2_764 52.00(14) ?
N2 Eu2 Si2 2_754 1_554 31.3(2) ?
N3 Eu2 Si2 3_454 1_554 110.01(12) ?
N3 Eu2 Si2 2_754 1_554 110.01(12) ?
N1 Eu2 Si2 2_764 1_554 96.6(2) ?
N1 Eu2 Si2 2_664 1_554 96.6(2) ?
N5 Eu2 Si2 1_454 1_554 64.79(11) ?
N4 Eu2 Si2 3_464 1_554 111.41(8) ?
N4 Eu2 Si2 2_764 1_554 111.41(8) ?
N2 Eu2 Si2 2_754 2_754 99.73(10) ?
N3 Eu2 Si2 3_454 2_754 30.64(9) ?
N3 Eu2 Si2 2_754 2_754 95.29(11) ?
N1 Eu2 Si2 2_764 2_754 30.9(2) ?
N1 Eu2 Si2 2_664 2_754 146.7(2) ?
N5 Eu2 Si2 1_454 2_754 117.74(5) ?
N4 Eu2 Si2 3_464 2_754 75.43(8) ?
N4 Eu2 Si2 2_764 2_754 120.01(8) ?
Si2 Eu2 Si2 1_554 2_754 113.38(4) ?
N2 Eu2 Si2 2_754 2_654 99.73(10) ?
N3 Eu2 Si2 3_454 2_654 95.29(11) ?
N3 Eu2 Si2 2_754 2_654 30.64(9) ?
N1 Eu2 Si2 2_764 2_654 146.7(2) ?
N1 Eu2 Si2 2_664 2_654 30.9(2) ?
N5 Eu2 Si2 1_454 2_654 117.74(5) ?
N4 Eu2 Si2 3_464 2_654 120.01(8) ?
N4 Eu2 Si2 2_764 2_654 75.43(8) ?
Si2 Eu2 Si2 1_554 2_654 113.38(4) ?
Si2 Eu2 Si2 2_754 2_654 118.06(11) ?
N2 Eu2 Si3 2_754 2_764 127.5(2) ?
N3 Eu2 Si3 3_454 2_764 135.78(9) ?
N3 Eu2 Si3 2_754 2_764 135.78(9) ?
N1 Eu2 Si3 2_764 2_764 83.27(15) ?
N1 Eu2 Si3 2_664 2_764 83.27(15) ?
N5 Eu2 Si3 1_454 2_764 31.39(12) ?
N4 Eu2 Si3 3_464 2_764 31.14(7) ?
N4 Eu2 Si3 2_764 2_764 31.14(7) ?
Si2 Eu2 Si3 1_554 2_764 96.18(7) ?
Si2 Eu2 Si3 2_754 2_764 106.44(4) ?
Si2 Eu2 Si3 2_654 2_764 106.44(4) ?
N2 Eu2 N3 2_754 1_454 53.0(2) ?
N3 Eu2 N3 3_454 1_454 137.11(10) ?
N3 Eu2 N3 2_754 1_454 105.78(7) ?
N1 Eu2 N3 2_764 1_454 118.8(2) ?
N1 Eu2 N3 2_664 1_454 70.3(2) ?
N5 Eu2 N3 1_454 1_454 52.06(11) ?
N4 Eu2 N3 3_464 1_454 106.06(9) ?
N4 Eu2 N3 2_764 1_454 85.02(9) ?
Si2 Eu2 N3 1_554 1_454 29.67(7) ?
Si2 Eu2 N3 2_754 1_454 142.09(9) ?
Si2 Eu2 N3 2_654 1_454 94.46(9) ?
Si3 Eu2 N3 2_764 1_454 79.90(7) ?
N2 Eu2 N3 2_754 4_854 53.0(2) ?
N3 Eu2 N3 3_454 4_854 105.78(7) ?
N3 Eu2 N3 2_754 4_854 137.11(10) ?
N1 Eu2 N3 2_764 4_854 70.3(2) ?
N1 Eu2 N3 2_664 4_854 118.8(2) ?
N5 Eu2 N3 1_454 4_854 52.06(11) ?
N4 Eu2 N3 3_464 4_854 85.02(9) ?
N4 Eu2 N3 2_764 4_854 106.06(9) ?
Si2 Eu2 N3 1_554 4_854 29.67(7) ?
Si2 Eu2 N3 2_754 4_854 94.46(9) ?
Si2 Eu2 N3 2_654 4_854 142.09(9) ?
Si3 Eu2 N3 2_764 4_854 79.90(7) ?
N3 Eu2 N3 1_454 4_854 49.00(14) ?
N1 Si1 N6 . 2_764 111.6(4) ?
N1 Si1 N4 . 1_455 113.8(2) ?
N6 Si1 N4 2_764 1_455 104.1(2) ?
N1 Si1 N4 . 4_855 113.8(2) ?
N6 Si1 N4 2_764 4_855 104.1(2) ?
N4 Si1 N4 1_455 4_855 108.6(3) ?
N1 Si1 Eu1 . . 175.3(3) ?
N6 Si1 Eu1 2_764 . 73.0(2) ?
N4 Si1 Eu1 1_455 . 64.10(15) ?
N4 Si1 Eu1 4_855 . 64.10(15) ?
N1 Si1 Eu2 . 2_765 55.27(5) ?
N6 Si1 Eu2 2_764 2_765 97.18(15) ?
N4 Si1 Eu2 1_455 2_765 158.7(2) ?
N4 Si1 Eu2 4_855 2_765 66.76(13) ?
Eu1 Si1 Eu2 . 2_765 125.12(4) ?
N1 Si1 Eu2 . 2_665 55.27(5) ?
N6 Si1 Eu2 2_764 2_665 97.18(14) ?
N4 Si1 Eu2 1_455 2_665 66.76(13) ?
N4 Si1 Eu2 4_855 2_665 158.7(2) ?
Eu1 Si1 Eu2 . 2_665 125.12(4) ?
Eu2 Si1 Eu2 2_765 2_665 109.53(8) ?
N1 Si1 Eu1 . 1_565 33.4(3) ?
N6 Si1 Eu1 2_764 1_565 78.3(2) ?
N4 Si1 Eu1 1_455 1_565 124.68(14) ?
N4 Si1 Eu1 4_855 1_565 124.68(15) ?
Eu1 Si1 Eu1 . 1_565 151.31(10) ?
Eu2 Si1 Eu1 2_765 1_565 58.26(4) ?
Eu2 Si1 Eu1 2_665 1_565 58.26(4) ?
N1 Si2 N2 1_545 2_755 119.7(3) ?
N1 Si2 N3 1_545 4_855 105.5(3) ?
N2 Si2 N3 2_755 4_855 107.6(3) ?
N1 Si2 N3 1_545 1_455 105.5(3) ?
N2 Si2 N3 2_755 1_455 107.6(3) ?
N3 Si2 N3 4_855 1_455 111.0(2) ?
N1 Si2 Eu1 1_545 . 54.3(3) ?
N2 Si2 Eu1 2_755 . 173.9(3) ?
N3 Si2 Eu1 4_855 . 75.6(2) ?
N3 Si2 Eu1 1_455 . 75.6(2) ?
N1 Si2 Eu2 1_545 1_556 170.2(3) ?
N2 Si2 Eu2 2_755 1_556 50.5(3) ?
N3 Si2 Eu2 4_855 1_556 79.7(2) ?
N3 Si2 Eu2 1_455 1_556 79.7(2) ?
Eu1 Si2 Eu2 . 1_556 135.54(5) ?
N1 Si2 Eu2 1_545 2_655 60.22(7) ?
N2 Si2 Eu2 2_755 2_655 111.27(12) ?
N3 Si2 Eu2 4_855 2_655 140.5(3) ?
N3 Si2 Eu2 1_455 2_655 50.1(2) ?
Eu1 Si2 Eu2 . 2_655 66.46(6) ?
Eu2 Si2 Eu2 1_556 2_655 120.82(5) ?
N1 Si2 Eu2 1_545 2_755 60.22(7) ?
N2 Si2 Eu2 2_755 2_755 111.27(12) ?
N3 Si2 Eu2 4_855 2_755 50.1(2) ?
N3 Si2 Eu2 1_455 2_755 140.5(3) ?
Eu1 Si2 Eu2 . 2_755 66.46(6) ?
Eu2 Si2 Eu2 1_556 2_755 120.82(5) ?
Eu2 Si2 Eu2 2_655 2_755 118.06(11) ?
N1 Si2 Eu1 1_545 2_755 112.20(11) ?
N2 Si2 Eu1 2_755 2_755 58.58(8) ?
N3 Si2 Eu1 4_855 2_755 52.9(2) ?
N3 Si2 Eu1 1_455 2_755 141.7(2) ?
Eu1 Si2 Eu1 . 2_755 122.20(5) ?
Eu2 Si2 Eu1 1_556 2_755 64.04(6) ?
Eu2 Si2 Eu1 2_655 2_755 164.06(5) ?
Eu2 Si2 Eu1 2_755 2_755 61.138(9) ?
N1 Si2 Eu1 1_545 2_655 112.20(11) ?
N2 Si2 Eu1 2_755 2_655 58.58(7) ?
N3 Si2 Eu1 4_855 2_655 141.7(2) ?
N3 Si2 Eu1 1_455 2_655 52.9(2) ?
Eu1 Si2 Eu1 . 2_655 122.20(5) ?
Eu2 Si2 Eu1 1_556 2_655 64.04(6) ?
Eu2 Si2 Eu1 2_655 2_655 61.138(9) ?
Eu2 Si2 Eu1 2_755 2_655 164.06(5) ?
Eu1 Si2 Eu1 2_755 2_655 114.74(11) ?
N2 Si3 N5 . 2_864 115.4(4) ?
N2 Si3 N4 . 4_855 110.6(2) ?
N5 Si3 N4 2_864 4_855 106.4(2) ?
N2 Si3 N4 . . 110.6(2) ?
N5 Si3 N4 2_864 . 106.4(2) ?
N4 Si3 N4 4_855 . 106.9(3) ?
N2 Si3 Eu2 . 2_765 176.0(4) ?
N5 Si3 Eu2 2_864 2_765 60.6(2) ?
N4 Si3 Eu2 4_855 2_765 71.46(15) ?
N4 Si3 Eu2 . 2_765 71.46(15) ?
N2 Si3 Eu1 . . 56.00(6) ?
N5 Si3 Eu1 2_864 . 109.83(12) ?
N4 Si3 Eu1 4_855 . 58.92(13) ?
N4 Si3 Eu1 . . 143.6(2) ?
Eu2 Si3 Eu1 2_765 . 124.43(4) ?
N2 Si3 Eu1 . 1_655 56.00(6) ?
N5 Si3 Eu1 2_864 1_655 109.83(11) ?
N4 Si3 Eu1 4_855 1_655 143.6(2) ?
N4 Si3 Eu1 . 1_655 58.92(13) ?
Eu2 Si3 Eu1 2_765 1_655 124.43(4) ?
Eu1 Si3 Eu1 . 1_655 110.53(7) ?
N2 Si3 Eu2 . 2_755 34.7(3) ?
N5 Si3 Eu2 2_864 2_755 150.1(2) ?
N4 Si3 Eu2 4_855 2_755 90.93(15) ?
N4 Si3 Eu2 . 2_755 90.93(15) ?
Eu2 Si3 Eu2 2_765 2_755 149.28(9) ?
Eu1 Si3 Eu2 . 2_755 58.52(4) ?
Eu1 Si3 Eu2 1_655 2_755 58.52(4) ?
N3 Si4 N5 . . 109.9(2) ?
N3 Si4 N6 . . 113.8(3) ?
N5 Si4 N6 . . 108.8(2) ?
N3 Si4 N4 . . 111.2(3) ?
N5 Si4 N4 . . 107.0(2) ?
N6 Si4 N4 . . 105.9(2) ?
N3 Si4 Si4 . 4_855 90.75(14) ?
N5 Si4 Si4 . 4_855 145.2(2) ?
N6 Si4 Si4 . 4_855 36.4(2) ?
N4 Si4 Si4 . 4_855 90.07(14) ?
N3 Si4 Eu2 . 1_656 70.4(2) ?
N5 Si4 Eu2 . 1_656 53.2(2) ?
N6 Si4 Eu2 . 1_656 94.1(2) ?
N4 Si4 Eu2 . 1_656 156.29(14) ?
Si4 Si4 Eu2 4_855 1_656 113.63(2) ?
N3 Si4 Eu1 . 1_655 61.6(2) ?
N5 Si4 Eu1 . 1_655 100.9(2) ?
N6 Si4 Eu1 . 1_655 149.0(2) ?
N4 Si4 Eu1 . 1_655 55.70(13) ?
Si4 Si4 Eu1 4_855 1_655 113.63(2) ?
Eu2 Si4 Eu1 1_656 1_655 110.89(3) ?
N3 Si4 Eu1 . 2_755 39.7(2) ?
N5 Si4 Eu1 . 2_755 110.3(2) ?
N6 Si4 Eu1 . 2_755 77.0(2) ?
N4 Si4 Eu1 . 2_755 139.25(14) ?
Si4 Si4 Eu1 4_855 2_755 68.10(2) ?
Eu2 Si4 Eu1 1_656 2_755 57.11(3) ?
Eu1 Si4 Eu1 1_655 2_755 100.84(3) ?
N3 Si4 Eu2 . 2_755 32.4(2) ?
N5 Si4 Eu2 . 2_755 140.4(2) ?
N6 Si4 Eu2 . 2_755 101.9(2) ?
N4 Si4 Eu2 . 2_755 87.35(14) ?
Si4 Si4 Eu2 4_855 2_755 68.40(2) ?
Eu2 Si4 Eu2 1_656 2_755 101.08(3) ?
Eu1 Si4 Eu2 1_655 2_755 56.64(3) ?
Eu1 Si4 Eu2 2_755 2_755 53.124(15) ?
N3 Si4 Eu2 . 2_765 146.2(2) ?
N5 Si4 Eu2 . 2_765 100.8(2) ?
N6 Si4 Eu2 . 2_765 67.1(2) ?
N4 Si4 Eu2 . 2_765 43.74(13) ?
Si4 Si4 Eu2 4_855 2_765 70.678(15) ?
Eu2 Si4 Eu2 1_656 2_765 142.53(5) ?
Eu1 Si4 Eu2 1_655 2_765 99.44(6) ?
Eu1 Si4 Eu2 2_755 2_765 138.52(3) ?
Eu2 Si4 Eu2 2_755 2_765 114.07(5) ?
N3 Si4 Eu1 . 2_765 152.8(2) ?
N5 Si4 Eu1 . 2_765 78.8(2) ?
N6 Si4 Eu1 . 2_765 40.8(2) ?
N4 Si4 Eu1 . 2_765 89.50(13) ?
Si4 Si4 Eu1 4_855 2_765 71.084(15) ?
Eu2 Si4 Eu1 1_656 2_765 97.84(5) ?
Eu1 Si4 Eu1 1_655 2_765 143.95(6) ?
Eu1 Si4 Eu1 2_755 2_765 113.17(5) ?
Eu2 Si4 Eu1 2_755 2_765 139.35(3) ?
Eu2 Si4 Eu1 2_765 2_765 46.552(12) ?
Si1 N1 Si2 . 1_565 142.2(6) ?
Si1 N1 Eu1 . 1_565 125.3(5) ?
Si2 N1 Eu1 1_565 1_565 92.5(3) ?
Si1 N1 Eu2 . 2_765 96.3(2) ?
Si2 N1 Eu2 1_565 2_765 88.9(2) ?
Eu1 N1 Eu2 1_565 2_765 81.14(15) ?
Si1 N1 Eu2 . 2_665 96.3(2) ?
Si2 N1 Eu2 1_565 2_665 88.9(2) ?
Eu1 N1 Eu2 1_565 2_665 81.14(15) ?
Eu2 N1 Eu2 2_765 2_665 162.0(3) ?
Si3 N2 Si2 . 2_754 138.3(6) ?
Si3 N2 Eu2 . 2_755 123.5(5) ?
Si2 N2 Eu2 2_754 2_755 98.2(3) ?
Si3 N2 Eu1 . . 95.4(2) ?
Si2 N2 Eu1 2_754 . 91.0(2) ?
Eu2 N2 Eu1 2_755 . 80.7(2) ?
Si3 N2 Eu1 . 1_655 95.4(2) ?
Si2 N2 Eu1 2_754 1_655 91.0(2) ?
Eu2 N2 Eu1 2_755 1_655 80.7(2) ?
Eu1 N2 Eu1 . 1_655 161.3(3) ?
Si4 N3 Si2 . 1_655 124.8(2) ?
Si4 N3 Eu2 . 2_755 127.2(3) ?
Si2 N3 Eu2 1_655 2_755 99.2(2) ?
Si4 N3 Eu1 . 2_755 117.0(3) ?
Si2 N3 Eu1 1_655 2_755 96.8(2) ?
Eu2 N3 Eu1 2_755 2_755 80.04(10) ?
Si4 N3 Eu1 . 1_655 90.4(2) ?
Si2 N3 Eu1 1_655 1_655 72.6(2) ?
Eu2 N3 Eu1 2_755 1_655 75.19(15) ?
Eu1 N3 Eu1 2_755 1_655 150.9(2) ?
Si4 N3 Eu2 . 1_656 81.9(2) ?
Si2 N3 Eu2 1_655 1_656 70.6(2) ?
Eu2 N3 Eu2 2_755 1_656 145.7(2) ?
Eu1 N3 Eu2 2_755 1_656 69.24(13) ?
Eu1 N3 Eu2 1_655 1_656 128.10(11) ?
Si3 N4 Si1 . 1_655 126.2(3) yes
Si3 N4 Si4 . . 116.5(2) yes
Si1 N4 Si4 1_655 . 117.3(2) yes
Si3 N4 Eu1 . 1_655 90.5(2) ?
Si1 N4 Eu1 1_655 1_655 83.6(2) ?
Si4 N4 Eu1 . 1_655 94.6(2) ?
Si3 N4 Eu2 . 2_765 77.4(2) ?
Si1 N4 Eu2 1_655 2_765 83.08(15) ?
Si4 N4 Eu2 . 2_765 113.9(2) ?
Eu1 N4 Eu2 1_655 2_765 151.49(14) ?
Si3 N4 Eu2 . 2_755 63.99(14) ?
Si1 N4 Eu2 1_655 2_755 139.8(2) ?
Si4 N4 Eu2 . 2_755 67.33(12) ?
Eu1 N4 Eu2 1_655 2_755 56.45(6) ?
Eu2 N4 Eu2 2_765 2_755 134.02(12) ?
Si3 N5 Si4 2_865 . 124.0(2) yes
Si3 N5 Si4 2_865 4_955 124.0(2) ?
Si4 N5 Si4 . 4_955 110.4(3) yes
Si3 N5 Eu2 2_865 1_656 88.0(2) ?
Si4 N5 Eu2 . 1_656 97.9(2) ?
Si4 N5 Eu2 4_955 1_656 97.9(2) ?
Si4 N6 Si4 . 4_855 107.2(3) yes
Si4 N6 Si1 . 2_765 117.5(2) yes
Si4 N6 Si1 4_855 2_765 117.5(2) ?
Si4 N6 Eu1 . 2_765 118.4(2) ?
Si4 N6 Eu1 4_855 2_765 118.4(2) ?
Si1 N6 Eu1 2_765 2_765 75.6(2) ?
Si4 N6 Eu1 . 2_755 76.2(2) ?
Si4 N6 Eu1 4_855 2_755 76.2(2) ?
Si1 N6 Eu1 2_765 2_755 74.7(2) ?
Eu1 N6 Eu1 2_765 2_755 150.3(2) ?
Si4 N6 Eu2 . 2_765 88.6(2) ?
Si4 N6 Eu2 4_855 2_765 88.6(2) ?
Si1 N6 Eu2 2_765 2_765 131.3(3) ?
Eu1 N6 Eu2 2_765 2_765 55.75(9) ?
Eu1 N6 Eu2 2_755 2_765 154.0(2) ?
Si4 N6 Eu2 . 1_656 60.62(14) ?
Si4 N6 Eu2 4_855 1_656 128.9(3) ?
Si1 N6 Eu2 2_765 1_656 57.56(13) ?
Eu1 N6 Eu2 2_765 1_656 109.28(13) ?
Eu1 N6 Eu2 2_755 1_656 52.87(7) ?
Eu2 N6 Eu2 2_765 1_656 135.56(6) ?
Si4 N6 Eu2 . 1_556 128.9(3) ?
Si4 N6 Eu2 4_855 1_556 60.62(14) ?
Si1 N6 Eu2 2_765 1_556 57.56(13) ?
Eu1 N6 Eu2 2_765 1_556 109.28(13) ?
Eu1 N6 Eu2 2_755 1_556 52.87(7) ?
Eu2 N6 Eu2 2_765 1_556 135.56(6) ?
Eu2 N6 Eu2 1_656 1_556 88.01(11) ?

loop_
_geom_bond_atom_site_label_1
_geom_bond_atom_site_label_2
_geom_bond_site_symmetry_2
_geom_bond_distance
_geom_bond_publ_flag
Eu1 N1 1_545 2.529(8) yes
Eu1 N3 2_754 2.724(5) yes
Eu1 N3 3_454 2.724(5) ?
Eu1 N2 1_455 2.8931(14) ?
Eu1 N2 . 2.8931(14) yes
Eu1 N4 4_855 2.975(4) ?
Eu1 N4 1_455 2.975(4) yes
Eu1 Si2 . 3.113(4) ?
Eu1 N3 4_855 3.158(6) ?
Eu1 N3 1_455 3.158(6) yes
Eu1 N6 2_764 3.246(6) yes
Eu1 Si1 . 3.287(3) ?
Eu1 Si2 2_654 3.390(2) ?
Eu1 Si2 2_754 3.390(2) ?
Eu2 N2 2_754 2.554(9) yes
Eu2 N3 3_454 2.589(5) ?
Eu2 N3 2_754 2.589(5) yes
Eu2 N1 2_764 2.8902(12) yes
Eu2 N1 2_664 2.8902(11) ?
Eu2 N5 1_454 2.902(6) yes
Eu2 N4 3_464 3.235(4) yes
Eu2 N4 2_764 3.235(4) ?
Eu2 Si2 1_554 3.275(4) ?
Eu2 Si2 2_754 3.329(2) ?
Eu2 Si2 2_654 3.329(2) ?
Eu2 Si3 2_764 3.330(3) ?
Eu2 N3 1_454 3.417(6) ?
Eu2 N3 4_854 3.417(6) ?
Si1 N1 . 1.672(8) yes
Si1 N6 2_764 1.768(6) yes
Si1 N4 1_455 1.769(4) yes
Si1 N4 4_855 1.769(4) ?
Si1 Eu2 2_765 3.495(2) ?
Si1 Eu2 2_665 3.495(2) ?
Si1 Eu1 1_565 3.752(3) ?
Si2 N1 1_545 1.710(10) yes
Si2 N2 2_755 1.718(9) yes
Si2 N3 4_855 1.719(4) yes
Si2 N3 1_455 1.719(4) ?
Si2 Eu2 1_556 3.275(4) ?
Si2 Eu2 2_655 3.329(2) ?
Si2 Eu2 2_755 3.329(2) ?
Si2 Eu1 2_755 3.390(2) ?
Si2 Eu1 2_655 3.390(2) ?
Si3 N2 . 1.668(8) yes
Si3 N5 2_864 1.735(6) yes
Si3 N4 4_855 1.765(4) ?
Si3 N4 . 1.765(4) yes
Si3 Eu2 2_765 3.330(3) ?
Si3 Eu1 1_655 3.474(2) ?
Si3 Eu2 2_755 3.743(3) ?
Si4 N3 . 1.682(3) yes
Si4 N5 . 1.752(3) yes
Si4 N6 . 1.759(4) yes
Si4 N4 . 1.782(4) yes
Si4 Si4 4_855 2.832(2) ?
Si4 Eu2 1_656 3.590(2) ?
Si4 Eu1 1_655 3.590(2) ?
Si4 Eu1 2_755 3.796(2) ?
Si4 Eu2 2_755 3.8462(15) ?
Si4 Eu2 2_765 4.2787(15) ?
Si4 Eu1 2_765 4.3672(14) ?
N1 Si2 1_565 1.710(10) ?
N1 Eu1 1_565 2.529(8) ?
N1 Eu2 2_765 2.8902(11) ?
N1 Eu2 2_665 2.8902(11) ?
N2 Si2 2_754 1.718(9) ?
N2 Eu2 2_755 2.554(9) ?
N2 Eu1 1_655 2.8931(14) ?
N3 Si2 1_655 1.719(4) ?
N3 Eu2 2_755 2.589(5) ?
N3 Eu1 2_755 2.724(5) ?
N3 Eu1 1_655 3.158(6) ?
N3 Eu2 1_656 3.417(6) ?
N4 Si1 1_655 1.769(4) ?
N4 Eu1 1_655 2.975(4) ?
N4 Eu2 2_765 3.235(4) ?
N4 Eu2 2_755 4.164(4) ?
N5 Si3 2_865 1.735(6) ?
N5 Si4 4_955 1.752(3) ?
N5 Eu2 1_656 2.902(6) ?
N6 Si4 4_855 1.759(4) ?
N6 Si1 2_765 1.768(6) ?
N6 Eu1 2_765 3.246(6) ?
N6 Eu1 2_755 3.809(6) ?
N6 Eu2 2_765 3.943(6) ?
N6 Eu2 1_656 4.109(4) ?
N6 Eu2 1_556 4.109(4) ?
